data_1507009
loop_
_publ_author_name
'Magomedov, Nabi A.'
'Ruggiero, Piero L.'
'Tang, Yuchen'

_publ_section_title
;
 Chemoselective cyclizations of divinyl ketones to cyclohexenones mediated
 by Lewis acid and base.
;
_journal_issue 19
_journal_name_full 'Organic letters'
_journal_page_first 3373
_journal_page_last 3375
_journal_paper_doi 10.1021/ol048545b
_journal_volume 6
_journal_year 2004
_chemical_formula_moiety 'C21 H22 O3 S'
_chemical_formula_sum 'C21 H22 O3 S'
_chemical_formula_weight 354.45
_chemical_name_common MAGYT04
_chemical_name_systematic
; 
 ? 
;
_space_group_IT_number 2
_symmetry_cell_setting triclinic
_symmetry_space_group_name_Hall '-P 1'
_symmetry_space_group_name_H-M 'P -1'
_atom_sites_solution_hydrogens geom
_atom_sites_solution_primary direct
_atom_sites_solution_secondary difmap
_audit_creation_method SHELXL-97
_cell_angle_alpha 74.0350(10)
_cell_angle_beta 74.3430(10)
_cell_angle_gamma 71.9730(10)
_cell_formula_units_Z 2
_cell_length_a 9.1625(6)
_cell_length_b 9.4824(7)
_cell_length_c 11.9168(8)
_cell_measurement_reflns_used 5360
_cell_measurement_temperature 193(2)
_cell_measurement_theta_max 28.20
_cell_measurement_theta_min 2.31
_cell_volume 927.03(11)
_computing_cell_refinement 'Bruker SMART'
_computing_data_collection 'Bruker SMART'
_computing_data_reduction 'Bruker SAINT'
_computing_molecular_graphics 'Bruker SHELXTL'
_computing_publication_material 'Bruker SHELXTL'
_computing_structure_refinement 'SHELXL-97 (Sheldrick, 1997)'
_computing_structure_solution 'SHELXS-97 (Sheldrick, 1990)'
_diffrn_ambient_temperature 193(2)
_diffrn_measured_fraction_theta_full 0.960
_diffrn_measured_fraction_theta_max 0.960
_diffrn_measurement_device_type 'CCD area detector'
_diffrn_measurement_method 'phi and omega scans'
_diffrn_radiation_monochromator graphite
_diffrn_radiation_source 'fine-focus sealed tube'
_diffrn_radiation_type MoK\a
_diffrn_radiation_wavelength 0.71073
_diffrn_reflns_av_R_equivalents 0.0152
_diffrn_reflns_av_sigmaI/netI 0.0190
_diffrn_reflns_limit_h_max 12
_diffrn_reflns_limit_h_min -12
_diffrn_reflns_limit_k_max 12
_diffrn_reflns_limit_k_min -12
_diffrn_reflns_limit_l_max 15
_diffrn_reflns_limit_l_min -15
_diffrn_reflns_number 11325
_diffrn_reflns_theta_full 28.36
_diffrn_reflns_theta_max 28.36
_diffrn_reflns_theta_min 1.81
_exptl_absorpt_coefficient_mu 0.191
_exptl_absorpt_correction_T_max 0.948
_exptl_absorpt_correction_T_min 0.929
_exptl_absorpt_correction_type empirical
_exptl_absorpt_process_details SADABS
_exptl_crystal_colour Colorless
_exptl_crystal_density_diffrn 1.270
_exptl_crystal_density_method 'not measured'
_exptl_crystal_description Block
_exptl_crystal_F_000 376
_exptl_crystal_size_max 0.40
_exptl_crystal_size_mid 0.32
_exptl_crystal_size_min 0.28
_refine_diff_density_max 0.427
_refine_diff_density_min -0.553
_refine_diff_density_rms 0.044
_refine_ls_extinction_method none
_refine_ls_goodness_of_fit_ref 1.047
_refine_ls_hydrogen_treatment mixed
_refine_ls_matrix_type full
_refine_ls_number_parameters 254
_refine_ls_number_reflns 4454
_refine_ls_number_restraints 0
_refine_ls_restrained_S_all 1.047
_refine_ls_R_factor_all 0.0758
_refine_ls_R_factor_gt 0.0591
_refine_ls_shift/su_max 0.000
_refine_ls_shift/su_mean 0.000
_refine_ls_structure_factor_coef Fsqd
_refine_ls_weighting_details 'calc w=1/[\s^2^(Fo^2^)+(0.0669P)^2^+0.5617P] where P=(Fo^2^+2Fc^2^)/3'
_refine_ls_weighting_scheme calc
_refine_ls_wR_factor_gt 0.1519
_refine_ls_wR_factor_ref 0.1625
_reflns_number_gt 3477
_reflns_number_total 4454
_reflns_threshold_expression >2sigma(I)
_cod_data_source_file ol048545bsi20040803_115043.cif
_cod_data_source_block ideal
_cod_depositor_comments
;
The following automatic conversions were performed:

'_symmetry_cell_setting' value 'Triclinic' changed to 'triclinic'
according to /home/saulius/struct/CIF-dictionaries/cif_core.dic
dictionary named 'cif_core.dic' version 2.4.1 from 2010-06-29.

Automatic conversion script
Id: cif_fix_values 1715 2011-07-08 13:25:40Z adriana 
;
_cod_original_sg_symbol_H-M P-1
_cod_database_code 1507009

loop_
_symmetry_equiv_pos_as_xyz
'x, y, z'
'-x, -y, -z'

loop_
_atom_site_label
_atom_site_type_symbol
_atom_site_fract_x
_atom_site_fract_y
_atom_site_fract_z
_atom_site_U_iso_or_equiv
_atom_site_adp_type
_atom_site_occupancy
_atom_site_symmetry_multiplicity
_atom_site_calc_flag
_atom_site_refinement_flags
_atom_site_disorder_assembly
_atom_site_disorder_group
S1 S 0.20796(8) 0.31879(7) 0.28573(5) 0.0566(2) Uani 1 1 d . C .
C15 C 0.2333(2) 0.2119(2) 0.42844(18) 0.0406(4) Uani 1 1 d . . .
C1 C 0.0681(3) 0.4968(2) 0.30453(19) 0.0449(5) Uani 1 1 d . . .
H1A H 0.0963 0.5420 0.3598 0.054 Uiso 1 1 calc R A 1
O3 O -0.1250(2) 0.4021(2) 0.45965(17) 0.0681(5) Uani 1 1 d . . .
C2 C -0.0930(3) 0.4655(2) 0.3556(2) 0.0484(5) Uani 1 1 d . C .
C16 C 0.3328(3) 0.2412(3) 0.4833(2) 0.0482(5) Uani 1 1 d . . .
H16A H 0.3820 0.3219 0.4466 0.058 Uiso 1 1 calc R . .
C18 C 0.2889(3) 0.0335(3) 0.64733(19) 0.0503(5) Uani 1 1 d . . .
C9 C 0.2122(3) 0.6896(3) 0.1616(2) 0.0540(6) Uani 1 1 d . . .
O1 O 0.3552(2) 0.3526(3) 0.22280(17) 0.0888(7) Uani 1 1 d . . .
O2 O 0.1384(3) 0.2411(2) 0.2357(2) 0.0954(8) Uani 1 1 d . . .
C20 C 0.1623(3) 0.0947(3) 0.4815(2) 0.0561(6) Uani 1 1 d . . .
H20A H 0.0944 0.0747 0.4433 0.067 Uiso 1 1 calc R . .
C17 C 0.3596(3) 0.1514(3) 0.5922(2) 0.0531(6) Uani 1 1 d . . .
H17A H 0.4280 0.1709 0.6301 0.064 Uiso 1 1 calc R . .
C10 C 0.2058(3) 0.7813(3) 0.2363(2) 0.0570(6) Uani 1 1 d . C .
H10A H 0.1230 0.7901 0.3041 0.068 Uiso 1 1 calc R . .
C113 C 0.4469(3) 0.7564(3) 0.0420(2) 0.0645(7) Uani 1 1 d . . .
H11A H 0.5306 0.7469 -0.0251 0.077 Uiso 1 1 calc R C .
C19 C 0.1908(3) 0.0065(3) 0.5904(2) 0.0602(6) Uani 1 1 d . . .
H19A H 0.1418 -0.0744 0.6268 0.072 Uiso 1 1 calc R . .
C14 C 0.3352(3) 0.6776(3) 0.0645(2) 0.0614(7) Uani 1 1 d . C .
H14A H 0.3427 0.6141 0.0128 0.074 Uiso 1 1 calc R . .
C3 C -0.2041(3) 0.5113(3) 0.2757(2) 0.0541(6) Uani 1 1 d . . .
C12 C 0.4384(3) 0.8480(3) 0.1152(2) 0.0660(7) Uani 1 1 d . C .
H12A H 0.5152 0.9031 0.0985 0.079 Uiso 1 1 calc R . .
C8 C -0.0403(3) 0.7802(3) 0.0148(2) 0.0715(8) Uani 1 1 d . . .
H8A H 0.0502 0.8227 -0.0028 0.107 Uiso 1 1 calc R B 1
H8B H -0.1347 0.8517 0.0476 0.107 Uiso 1 1 calc R B 1
H8C H -0.0537 0.7626 -0.0586 0.107 Uiso 1 1 calc R B 1
C21 C 0.3195(4) -0.0635(3) 0.7667(2) 0.0771(9) Uani 1 1 d . . .
H21A H 0.2600 -0.1407 0.7921 0.116 Uiso 1 1 calc R . .
H21B H 0.2866 0.0004 0.8257 0.116 Uiso 1 1 calc R . .
H21C H 0.4316 -0.1131 0.7596 0.116 Uiso 1 1 calc R . .
C11 C 0.3181(3) 0.8603(3) 0.2133(3) 0.0645(7) Uani 1 1 d . . .
H11B H 0.3124 0.9230 0.2651 0.077 Uiso 1 1 calc R C .
C7 C -0.3503(3) 0.4553(4) 0.3201(3) 0.0767(9) Uani 1 1 d . C .
H7A H -0.4140 0.4933 0.2588 0.115 Uiso 1 1 calc R . .
H7B H -0.4104 0.4918 0.3926 0.115 Uiso 1 1 calc R . .
H7C H -0.3217 0.3441 0.3378 0.115 Uiso 1 1 calc R . .
C4A C -0.1552(10) 0.5570(11) 0.1658(8) 0.0461(18) Uani 0.345(8) 1 d P C 1
H4AA H -0.2131 0.5527 0.1121 0.055 Uiso 0.345(8) 1 calc PR C 1
C5A C -0.0112(7) 0.6181(8) 0.1129(5) 0.0399(19) Uani 0.345(8) 1 d P C 1
H5AA H 0.0429 0.5497 0.0553 0.048 Uiso 0.345(8) 1 calc PR C 1
C6A C 0.1062(8) 0.5916(7) 0.1670(5) 0.0227(13) Uani 0.345(8) 1 d P C 1
H6AA H 0.1838 0.5095 0.1286 0.027 Uiso 0.345(8) 1 calc PR C 1
C4B C -0.1841(6) 0.6287(7) 0.1783(4) 0.0562(12) Uani 0.655(8) 1 d P C 2
H4BA H -0.2591 0.6623 0.1288 0.067 Uiso 0.655(8) 1 calc PR C 2
C5B C -0.0549(4) 0.7073(5) 0.1441(3) 0.0463(11) Uani 0.655(8) 1 d P C 2
H5BA H -0.1043 0.7968 0.1827 0.056 Uiso 0.655(8) 1 calc PR C 2
C6B C 0.0605(9) 0.6321(8) 0.2014(7) 0.078(2) Uani 0.655(8) 1 d P C 2
H6BA H 0.1045 0.5632 0.1436 0.094 Uiso 0.655(8) 1 calc PR C 2

loop_
_atom_site_aniso_label
_atom_site_aniso_U_11
_atom_site_aniso_U_22
_atom_site_aniso_U_33
_atom_site_aniso_U_23
_atom_site_aniso_U_13
_atom_site_aniso_U_12
S1 0.0688(4) 0.0543(3) 0.0376(3) -0.0086(2) -0.0176(3) 0.0020(3)
C15 0.0401(10) 0.0415(10) 0.0380(10) -0.0060(8) -0.0112(8) -0.0065(8)
C1 0.0480(11) 0.0394(10) 0.0495(11) 0.0013(9) -0.0228(9) -0.0122(9)
O3 0.0715(12) 0.0710(12) 0.0634(11) 0.0104(9) -0.0218(9) -0.0348(10)
C2 0.0519(12) 0.0392(11) 0.0578(13) -0.0066(9) -0.0191(10) -0.0129(9)
C16 0.0463(12) 0.0497(12) 0.0510(12) -0.0054(9) -0.0125(9) -0.0178(10)
C18 0.0487(12) 0.0464(12) 0.0408(11) -0.0062(9) -0.0082(9) 0.0054(9)
C9 0.0626(14) 0.0553(13) 0.0461(12) 0.0145(10) -0.0293(11) -0.0242(11)
O1 0.0689(12) 0.0951(15) 0.0498(10) 0.0105(10) 0.0110(9) 0.0103(11)
O2 0.156(2) 0.0609(12) 0.0836(14) -0.0283(10) -0.0779(15) 0.0105(13)
C20 0.0548(13) 0.0504(13) 0.0702(15) 0.0016(11) -0.0314(12) -0.0198(11)
C17 0.0546(13) 0.0573(13) 0.0525(13) -0.0135(10) -0.0252(11) -0.0072(11)
C10 0.0501(13) 0.0639(15) 0.0503(13) -0.0040(11) -0.0057(10) -0.0161(11)
C113 0.0573(15) 0.0832(18) 0.0376(11) 0.0058(12) -0.0074(10) -0.0143(13)
C19 0.0525(13) 0.0475(13) 0.0720(16) 0.0093(11) -0.0170(12) -0.0159(10)
C14 0.0834(18) 0.0610(15) 0.0395(12) -0.0008(10) -0.0266(12) -0.0142(13)
C3 0.0470(12) 0.0558(13) 0.0650(15) -0.0137(11) -0.0208(11) -0.0114(10)
C12 0.0626(16) 0.0733(17) 0.0604(15) 0.0101(13) -0.0147(12) -0.0343(13)
C8 0.0671(16) 0.088(2) 0.0467(13) 0.0023(13) -0.0301(12) -0.0010(14)
C21 0.090(2) 0.0669(17) 0.0455(13) 0.0009(12) -0.0165(13) 0.0117(15)
C11 0.0744(17) 0.0606(15) 0.0638(15) -0.0120(12) -0.0138(13) -0.0254(13)
C7 0.0615(16) 0.0712(18) 0.109(2) -0.0067(16) -0.0341(16) -0.0290(14)
C4A 0.044(4) 0.043(4) 0.061(4) -0.021(4) -0.024(3) -0.005(3)
C5A 0.046(3) 0.042(4) 0.032(3) -0.008(2) -0.016(2) -0.004(3)
C6A 0.026(3) 0.022(2) 0.014(2) -0.0137(18) -0.0005(18) 0.0091(19)
C4B 0.051(2) 0.057(3) 0.064(3) -0.009(2) -0.0316(19) -0.006(2)
C5B 0.0448(19) 0.043(2) 0.0467(19) -0.0022(16) -0.0195(15) -0.0023(15)
C6B 0.084(4) 0.084(4) 0.076(4) 0.031(3) -0.050(3) -0.048(4)

loop_
_atom_type_symbol
_atom_type_description
_atom_type_scat_dispersion_real
_atom_type_scat_dispersion_imag
_atom_type_scat_source
C C 0.0033 0.0016 'International Tables Vol C Tables 4.2.6.8 and 6.1.1.4'
H H 0.0000 0.0000 'International Tables Vol C Tables 4.2.6.8 and 6.1.1.4'
O O 0.0106 0.0060 'International Tables Vol C Tables 4.2.6.8 and 6.1.1.4'
S S 0.1246 0.1234 'International Tables Vol C Tables 4.2.6.8 and 6.1.1.4'

loop_
_geom_angle_atom_site_label_1
_geom_angle_atom_site_label_2
_geom_angle_atom_site_label_3
_geom_angle
O2 S1 O1 119.34(16)
O2 S1 C15 108.01(12)
O1 S1 C15 107.36(11)
O2 S1 C1 107.03(12)
O1 S1 C1 107.15(12)
C15 S1 C1 107.43(10)
C20 C15 C16 120.6(2)
C20 C15 S1 120.20(17)
C16 C15 S1 119.13(16)
C6B C1 C2 110.7(3)
C6B C1 C6A 22.2(4)
C2 C1 C6A 119.4(3)
C6B C1 S1 120.0(4)
C2 C1 S1 107.75(14)
C6A C1 S1 98.0(2)
O3 C2 C3 122.2(2)
O3 C2 C1 119.8(2)
C3 C2 C1 118.0(2)
C17 C16 C15 119.0(2)
C19 C18 C17 118.4(2)
C19 C18 C21 121.0(2)
C17 C18 C21 120.7(2)
C14 C9 C10 118.2(2)
C14 C9 C6A 110.5(3)
C10 C9 C6A 131.2(3)
C14 C9 C6B 132.6(4)
C10 C9 C6B 108.8(4)
C6A C9 C6B 23.3(3)
C15 C20 C19 119.4(2)
C16 C17 C18 121.4(2)
C11 C10 C9 120.8(2)
C12 C113 C14 120.6(2)
C20 C19 C18 121.3(2)
C113 C14 C9 120.8(2)
C4A C3 C4B 29.8(3)
C4A C3 C2 118.3(4)
C4B C3 C2 116.8(3)
C4A C3 C7 121.2(4)
C4B C3 C7 124.0(3)
C2 C3 C7 117.5(2)
C113 C12 C11 119.7(2)
C5B C8 C5A 34.6(2)
C12 C11 C10 119.9(3)
C3 C4A C5A 125.0(6)
C6A C5A C4A 125.0(6)
C6A C5A C8 115.1(6)
C4A C5A C8 114.3(5)
C5A C6A C9 131.2(6)
C5A C6A C1 110.9(6)
C9 C6A C1 108.3(4)
C3 C4B C5B 125.9(3)
C6B C5B C8 127.1(4)
C6B C5B C4B 112.1(4)
C8 C5B C4B 107.8(3)
C5B C6B C1 129.6(5)
C5B C6B C9 117.3(4)
C1 C6B C9 113.0(4)

loop_
_geom_bond_atom_site_label_1
_geom_bond_atom_site_label_2
_geom_bond_distance
S1 O2 1.429(2)
S1 O1 1.440(2)
S1 C15 1.759(2)
S1 C1 1.804(2)
C15 C20 1.378(3)
C15 C16 1.383(3)
C1 C6B 1.512(5)
C1 C2 1.524(3)
C1 C6A 1.641(7)
O3 C2 1.219(3)
C2 C3 1.468(3)
C16 C17 1.379(3)
C18 C19 1.379(4)
C18 C17 1.384(3)
C18 C21 1.511(3)
C9 C14 1.383(4)
C9 C10 1.385(4)
C9 C6A 1.517(8)
C9 C6B 1.557(6)
C20 C19 1.379(3)
C10 C11 1.381(4)
C113 C12 1.363(4)
C113 C14 1.375(4)
C3 C4A 1.263(9)
C3 C4B 1.386(6)
C3 C7 1.503(4)
C12 C11 1.376(4)
C8 C5B 1.493(4)
C8 C5A 1.651(7)
C4A C5A 1.516(10)
C5A C6A 1.324(9)
C4B C5B 1.498(6)
C5B C6B 1.322(6)
